data_7042124
loop_
_publ_author_name
'Lei, Xiao-Wu'
'Yue, Cheng-Yang'
'Wang, Sai'
'Gao, Hui'
'Wang, Wei'
'Wang, Ning'
'Yin, Yun-Dong'

_publ_section_title
;
 Di-pyridyl organic cation directed hybrid cuprous halogenides: syntheses,
 crystal structures and photochromism and photocatalysis.
;
_journal_issue 13
_journal_name_full 'Dalton transactions (Cambridge, England : 2003)'
_journal_page_first 4209
_journal_page_last 4217
_journal_paper_doi 10.1039/c7dt00262a
_journal_volume 46
_journal_year 2017
_chemical_formula_moiety C26H34Cu4I8N4O
_chemical_formula_sum 'C26 H34 Cu4 I8 N4 O'
_chemical_formula_weight 1687.93
_chemical_name_systematic
; 
 ? 
;
_space_group_IT_number 15
_symmetry_cell_setting monoclinic
_symmetry_space_group_name_Hall '-C 2yc'
_symmetry_space_group_name_H-M 'C 1 2/c 1'
_atom_sites_solution_hydrogens geom
_atom_sites_solution_primary direct
_atom_sites_solution_secondary difmap
_audit_creation_method SHELXL-97
_audit_update_record
;
2017-01-18 deposited with the CCDC.
2017-02-20 downloaded from the CCDC.
;
_cell_angle_alpha 90.00
_cell_angle_beta 91.4940(10)
_cell_angle_gamma 90.00
_cell_formula_units_Z 8
_cell_length_a 14.7211(8)
_cell_length_b 18.6474(11)
_cell_length_c 29.9786(17)
_cell_measurement_reflns_used 9894
_cell_measurement_temperature 293(2)
_cell_measurement_theta_max 27.51
_cell_measurement_theta_min 2.25
_cell_volume 8226.6(8)
_computing_cell_refinement 'Bruker SAINT'
_computing_data_collection 'Bruker APEX2'
_computing_data_reduction 'Bruker SAINT'
_computing_molecular_graphics 'Bruker SHELXTL'
_computing_publication_material 'Bruker SHELXTL'
_computing_structure_refinement 'SHELXL-97 (Sheldrick, 2008)'
_computing_structure_solution 'SHELXS-97 (Sheldrick, 2008)'
_diffrn_ambient_temperature 296(2)
_diffrn_measured_fraction_theta_full 0.990
_diffrn_measured_fraction_theta_max 0.990
_diffrn_measurement_device_type 'Bruker APEX-II CCD'
_diffrn_measurement_method 'phi and omega scans'
_diffrn_radiation_monochromator graphite
_diffrn_radiation_source 'fine-focus sealed tube'
_diffrn_radiation_type MoK\a
_diffrn_radiation_wavelength 0.71073
_diffrn_reflns_av_R_equivalents 0.0239
_diffrn_reflns_av_sigmaI/netI 0.0178
_diffrn_reflns_limit_h_max 19
_diffrn_reflns_limit_h_min -19
_diffrn_reflns_limit_k_max 24
_diffrn_reflns_limit_k_min -24
_diffrn_reflns_limit_l_max 38
_diffrn_reflns_limit_l_min -38
_diffrn_reflns_number 47342
_diffrn_reflns_theta_full 27.62
_diffrn_reflns_theta_max 27.62
_diffrn_reflns_theta_min 1.76
_exptl_absorpt_coefficient_mu 8.070
_exptl_absorpt_correction_T_max 0.5304
_exptl_absorpt_correction_T_min 0.4705
_exptl_absorpt_correction_type multi-scan
_exptl_absorpt_process_details 'SADABS; Bruker, 2000'
_exptl_crystal_colour yellow
_exptl_crystal_density_diffrn 2.726
_exptl_crystal_density_method 'not measured'
_exptl_crystal_description block
_exptl_crystal_F_000 6128
_exptl_crystal_size_max 0.11
_exptl_crystal_size_mid 0.10
_exptl_crystal_size_min 0.09
_refine_diff_density_max 1.736
_refine_diff_density_min -2.039
_refine_diff_density_rms 0.107
_refine_ls_extinction_coef 0
_refine_ls_extinction_method SHELXL
_refine_ls_goodness_of_fit_ref 1.034
_refine_ls_hydrogen_treatment mixed
_refine_ls_matrix_type full
_refine_ls_number_parameters 394
_refine_ls_number_reflns 9504
_refine_ls_number_restraints 3
_refine_ls_restrained_S_all 1.034
_refine_ls_R_factor_all 0.0342
_refine_ls_R_factor_gt 0.0281
_refine_ls_shift/su_max 0.024
_refine_ls_shift/su_mean 0.000
_refine_ls_structure_factor_coef Fsqd
_refine_ls_weighting_details 'calc w=1/[\s^2^(Fo^2^)+(0.0316P)^2^+44.3667P] where P=(Fo^2^+2Fc^2^)/3'
_refine_ls_weighting_scheme calc
_refine_ls_wR_factor_gt 0.0663
_refine_ls_wR_factor_ref 0.0688
_reflns_number_gt 8427
_reflns_number_total 9504
_reflns_threshold_expression >2sigma(I)
_cod_data_source_file c7dt00262a2.cif
_cod_data_source_block C26H34Cu4I8N4O
_cod_depositor_comments 'Adding full bibliography for 7042123--7042127.cif.'
_cod_original_sg_symbol_H-M C2/c
_cod_database_code 7042124

loop_
_symmetry_equiv_pos_as_xyz
'x, y, z'
'-x, y, -z+1/2'
'x+1/2, y+1/2, z'
'-x+1/2, y+1/2, -z+1/2'
'-x, -y, -z'
'x, -y, z-1/2'
'-x+1/2, -y+1/2, -z'
'x+1/2, -y+1/2, z-1/2'

loop_
_atom_site_label
_atom_site_type_symbol
_atom_site_fract_x
_atom_site_fract_y
_atom_site_fract_z
_atom_site_U_iso_or_equiv
_atom_site_adp_type
_atom_site_occupancy
_atom_site_symmetry_multiplicity
_atom_site_calc_flag
_atom_site_refinement_flags
Cu1 Cu 0.40072(5) -0.00531(4) 0.36141(2) 0.04974(15) Uani 1 1 d .
Cu2 Cu 0.38999(5) 0.12982(4) 0.41204(2) 0.05069(16) Uani 1 1 d .
Cu3 Cu 0.25014(4) 0.03315(5) 0.41400(3) 0.0633(2) Uani 1 1 d .
Cu4 Cu 0.09818(6) 0.06618(6) 0.37988(3) 0.0840(3) Uani 1 1 d .
I1 I 0.46134(2) 0.116980(16) 0.331282(10) 0.03829(7) Uani 1 1 d .
I2 I 0.401795(19) -0.003847(15) 0.450908(9) 0.03413(7) Uani 1 1 d .
I3 I 0.228559(19) -0.026820(16) 0.328898(9) 0.03618(7) Uani 1 1 d .
I4 I 0.46580(2) 0.221452(17) 0.467084(11) 0.04196(8) Uani 1 1 d .
I5 I 0.09995(2) -0.01512(2) 0.449855(11) 0.05372(10) Uani 1 1 d .
I6 I 0.50597(2) -0.113334(18) 0.336921(12) 0.04626(8) Uani 1 1 d .
I7 I 0.21424(2) 0.177254(16) 0.405105(11) 0.04184(8) Uani 1 1 d .
I8 I -0.02722(2) 0.116020(19) 0.330717(12) 0.04721(8) Uani 1 1 d .
N1 N 0.8081(3) -0.1384(2) 0.45795(16) 0.0497(10) Uani 1 1 d .
H1N H 0.8286 -0.1769 0.4703 0.060 Uiso 1 1 calc .
C3 C 0.7782(3) 0.1874(3) 0.44895(14) 0.0402(10) Uani 1 1 d .
C8 C 0.7431(3) -0.0167(2) 0.41682(15) 0.0364(9) Uani 1 1 d .
C13 C 0.7149(3) 0.1298(2) 0.46466(16) 0.0390(10) Uani 1 1 d .
H13A H 0.6753 0.1499 0.4868 0.047 Uiso 1 1 calc R
H13B H 0.7503 0.0919 0.4788 0.047 Uiso 1 1 calc R
N4 N -0.7264(4) 0.4167(3) 0.30408(18) 0.0640(14) Uani 1 1 d .
H4N H -0.7773 0.4361 0.2962 0.077 Uiso 1 1 calc .
C21 C -0.5642(3) 0.3555(3) 0.32983(15) 0.0402(10) Uani 1 1 d .
C7 C 0.8347(3) -0.0314(3) 0.41995(17) 0.0429(11) Uani 1 1 d .
H7 H 0.8759 0.0007 0.4080 0.052 Uiso 1 1 calc .
C25 C -0.4192(3) 0.2977(3) 0.30596(15) 0.0374(9) Uani 1 1 d .
H25A H -0.4538 0.2630 0.2884 0.045 Uiso 1 1 calc R
H25B H -0.4049 0.3378 0.2868 0.045 Uiso 1 1 calc R
C12 C 0.6564(3) 0.0978(3) 0.42640(17) 0.0409(10) Uani 1 1 d .
H12A H 0.6074 0.0704 0.4391 0.049 Uiso 1 1 calc R
H12B H 0.6292 0.1368 0.4093 0.049 Uiso 1 1 calc R
C9 C 0.6848(3) -0.0658(3) 0.43641(19) 0.0484(12) Uani 1 1 d .
H9 H 0.6225 -0.0574 0.4355 0.058 Uiso 1 1 calc .
C16 C -0.2699(3) 0.2393(2) 0.28738(15) 0.0363(9) Uani 1 1 d .
C10 C 0.7184(4) -0.1260(3) 0.4568(2) 0.0553(14) Uani 1 1 d .
H10 H 0.6791 -0.1583 0.4700 0.066 Uiso 1 1 calc .
C11 C 0.7072(4) 0.0496(3) 0.39490(16) 0.0446(11) Uani 1 1 d .
H11A H 0.6667 0.0362 0.3703 0.053 Uiso 1 1 calc R
H11B H 0.7574 0.0762 0.3827 0.053 Uiso 1 1 calc R
C26 C -0.4764(3) 0.3240(3) 0.34479(15) 0.0404(10) Uani 1 1 d .
H26A H -0.4878 0.2840 0.3646 0.049 Uiso 1 1 calc R
H26B H -0.4420 0.3597 0.3616 0.049 Uiso 1 1 calc R
C22 C -0.6467(4) 0.3227(3) 0.33900(19) 0.0486(12) Uani 1 1 d .
H22 H -0.6475 0.2792 0.3541 0.058 Uiso 1 1 calc .
C17 C -0.1913(3) 0.2773(3) 0.27868(18) 0.0478(12) Uani 1 1 d .
H17 H -0.1769 0.3186 0.2947 0.057 Uiso 1 1 calc .
C4 C 0.7437(4) 0.2548(3) 0.43856(17) 0.0563(15) Uani 1 1 d .
H4 H 0.6822 0.2638 0.4421 0.068 Uiso 1 1 calc .
C6 C 0.8662(3) -0.0925(3) 0.44038(18) 0.0461(11) Uani 1 1 d .
H6 H 0.9282 -0.1019 0.4420 0.055 Uiso 1 1 calc .
C24 C -0.3318(3) 0.2633(3) 0.32346(15) 0.0415(10) Uani 1 1 d .
H24A H -0.2996 0.2975 0.3425 0.050 Uiso 1 1 calc R
H24B H -0.3470 0.2223 0.3417 0.050 Uiso 1 1 calc R
C20 C -0.5670(4) 0.4207(3) 0.30712(18) 0.0517(12) Uani 1 1 d .
H20 H -0.5133 0.4443 0.3007 0.062 Uiso 1 1 calc .
C23 C -0.7265(4) 0.3546(4) 0.3257(2) 0.0622(16) Uani 1 1 d .
H23 H -0.7815 0.3326 0.3319 0.075 Uiso 1 1 calc .
N3 N -0.1581(4) 0.1956(4) 0.22276(17) 0.0707(16) Uani 1 1 d .
H3 H -0.1221 0.1811 0.2025 0.085 Uiso 1 1 calc .
N2 N 0.8858(7) 0.2931(5) 0.41784(18) 0.106(3) Uani 1 1 d .
H2N H 0.9198 0.3261 0.4072 0.127 Uiso 1 1 calc .
C15 C -0.2908(4) 0.1802(3) 0.2618(2) 0.0625(16) Uani 1 1 d .
H15 H -0.3436 0.1544 0.2667 0.075 Uiso 1 1 calc .
C18 C -0.1356(4) 0.2534(4) 0.2464(2) 0.0646(17) Uani 1 1 d .
H18 H -0.0818 0.2776 0.2408 0.078 Uiso 1 1 calc .
C2 C 0.8698(4) 0.1752(4) 0.4444(2) 0.0623(16) Uani 1 1 d .
H2 H 0.8952 0.1311 0.4522 0.075 Uiso 1 1 calc .
C19 C -0.6486(5) 0.4499(3) 0.2942(2) 0.0624(16) Uani 1 1 d .
H19 H -0.6503 0.4930 0.2786 0.075 Uiso 1 1 calc .
C5 C 0.7982(7) 0.3077(4) 0.4233(2) 0.091(3) Uani 1 1 d .
H5 H 0.7749 0.3530 0.4168 0.110 Uiso 1 1 calc .
C14 C -0.2337(6) 0.1596(4) 0.2293(3) 0.080(2) Uani 1 1 d .
H14 H -0.2480 0.1200 0.2116 0.096 Uiso 1 1 calc .
C1 C 0.9237(5) 0.2300(6) 0.4280(3) 0.095(3) Uani 1 1 d .
H1 H 0.9855 0.2226 0.4240 0.114 Uiso 1 1 calc .
O1 O -0.8608(3) 0.5033(3) 0.27033(14) 0.0698(12) Uani 1 1 d D
H1A H -0.874(3) 0.490(4) 0.2438(9) 0.084 Uiso 1 1 d D
H1B H -0.9123(15) 0.510(4) 0.2817(16) 0.084 Uiso 1 1 d D

loop_
_atom_site_aniso_label
_atom_site_aniso_U_11
_atom_site_aniso_U_22
_atom_site_aniso_U_33
_atom_site_aniso_U_23
_atom_site_aniso_U_13
_atom_site_aniso_U_12
Cu1 0.0538(4) 0.0469(4) 0.0488(4) 0.0048(3) 0.0075(3) -0.0040(3)
Cu2 0.0501(4) 0.0504(4) 0.0516(4) -0.0056(3) 0.0019(3) -0.0083(3)
Cu3 0.0313(3) 0.0748(5) 0.0836(5) 0.0205(4) -0.0009(3) -0.0038(3)
Cu4 0.0560(5) 0.1023(7) 0.0923(6) 0.0478(5) -0.0288(4) -0.0165(4)
I1 0.03935(15) 0.03565(15) 0.04021(15) 0.00157(12) 0.00755(12) -0.00751(12)
I2 0.03302(14) 0.03704(14) 0.03228(14) 0.00326(11) -0.00031(10) -0.00286(11)
I3 0.03472(14) 0.03698(15) 0.03683(15) -0.00413(11) 0.00103(11) -0.00496(11)
I4 0.03687(15) 0.04019(16) 0.04875(17) -0.00874(13) -0.00027(12) -0.00152(12)
I5 0.03715(16) 0.0806(3) 0.04364(18) 0.01670(17) 0.00611(13) -0.01623(16)
I6 0.03980(16) 0.04335(17) 0.05641(19) -0.00451(14) 0.01607(14) -0.00311(13)
I7 0.03149(14) 0.03566(15) 0.05834(19) -0.00534(13) 0.00054(13) -0.00200(11)
I8 0.03451(15) 0.05320(19) 0.05363(19) 0.01011(15) -0.00442(13) -0.00348(13)
N1 0.051(3) 0.039(2) 0.059(3) 0.0033(19) 0.002(2) 0.0020(19)
C3 0.052(3) 0.044(3) 0.024(2) -0.0028(18) -0.0005(18) -0.017(2)
C8 0.038(2) 0.035(2) 0.036(2) -0.0076(18) 0.0031(18) -0.0018(18)
C13 0.044(2) 0.035(2) 0.038(2) 0.0031(18) 0.0017(19) -0.0042(19)
N4 0.060(3) 0.065(3) 0.065(3) -0.028(3) -0.022(2) 0.021(3)
C21 0.045(3) 0.037(2) 0.038(2) -0.0080(19) 0.0047(19) -0.002(2)
C7 0.040(2) 0.039(2) 0.051(3) -0.007(2) 0.007(2) -0.005(2)
C25 0.042(2) 0.037(2) 0.033(2) -0.0006(18) 0.0021(18) -0.0051(19)
C12 0.037(2) 0.036(2) 0.049(3) 0.001(2) -0.005(2) -0.0016(19)
C9 0.031(2) 0.051(3) 0.064(3) -0.012(2) 0.010(2) 0.001(2)
C16 0.036(2) 0.038(2) 0.035(2) -0.0015(18) -0.0043(17) 0.0013(18)
C10 0.052(3) 0.047(3) 0.068(4) 0.002(3) 0.021(3) -0.010(2)
C11 0.047(3) 0.049(3) 0.038(2) 0.002(2) -0.004(2) 0.001(2)
C26 0.043(2) 0.044(3) 0.035(2) -0.0008(19) 0.0056(19) -0.002(2)
C22 0.046(3) 0.044(3) 0.056(3) -0.006(2) 0.007(2) -0.005(2)
C17 0.040(3) 0.047(3) 0.057(3) 0.000(2) 0.001(2) -0.004(2)
C4 0.082(4) 0.047(3) 0.039(3) 0.009(2) -0.014(3) -0.020(3)
C6 0.035(2) 0.044(3) 0.059(3) -0.004(2) 0.001(2) -0.001(2)
C24 0.044(3) 0.048(3) 0.032(2) 0.0032(19) -0.0016(19) -0.003(2)
C20 0.060(3) 0.045(3) 0.050(3) 0.000(2) 0.008(2) -0.002(2)
C23 0.047(3) 0.064(4) 0.076(4) -0.026(3) -0.002(3) -0.001(3)
N3 0.061(3) 0.100(4) 0.052(3) -0.005(3) 0.010(2) 0.039(3)
N2 0.151(8) 0.128(6) 0.038(3) 0.005(3) 0.000(4) -0.106(6)
C15 0.061(3) 0.056(3) 0.071(4) -0.027(3) 0.008(3) -0.011(3)
C18 0.042(3) 0.088(5) 0.064(4) 0.018(3) 0.004(3) 0.006(3)
C2 0.052(3) 0.081(4) 0.054(3) -0.021(3) 0.008(3) -0.018(3)
C19 0.082(4) 0.046(3) 0.058(3) -0.004(3) -0.010(3) 0.009(3)
C5 0.149(8) 0.063(4) 0.060(4) 0.021(3) -0.044(5) -0.062(5)
C14 0.085(5) 0.071(4) 0.085(5) -0.040(4) 0.004(4) 0.009(4)
C1 0.069(5) 0.155(9) 0.062(4) -0.044(5) 0.025(4) -0.065(6)
O1 0.053(2) 0.104(4) 0.054(2) 0.020(2) 0.0165(19) 0.011(2)

loop_
_atom_type_symbol
_atom_type_description
_atom_type_scat_dispersion_real
_atom_type_scat_dispersion_imag
_atom_type_scat_source
C C 0.0033 0.0016 'International Tables Vol C Tables 4.2.6.8 and 6.1.1.4'
H H 0.0000 0.0000 'International Tables Vol C Tables 4.2.6.8 and 6.1.1.4'
N N 0.0061 0.0033 'International Tables Vol C Tables 4.2.6.8 and 6.1.1.4'
Cu Cu 0.3201 1.2651 'International Tables Vol C Tables 4.2.6.8 and 6.1.1.4'
I I -0.4742 1.8119 'International Tables Vol C Tables 4.2.6.8 and 6.1.1.4'
O O 0.0106 0.0060 'International Tables Vol C Tables 4.2.6.8 and 6.1.1.4'

loop_
_geom_angle_atom_site_label_1
_geom_angle_atom_site_label_2
_geom_angle_atom_site_label_3
_geom_angle
I1 Cu1 I6 111.02(3)
I1 Cu1 I2 110.06(3)
I6 Cu1 I2 107.21(3)
I1 Cu1 I3 109.12(3)
I6 Cu1 I3 109.49(3)
I2 Cu1 I3 109.93(2)
I1 Cu1 Cu3 104.42(3)
I6 Cu1 Cu3 144.36(3)
I2 Cu1 Cu3 55.09(2)
I3 Cu1 Cu3 60.25(2)
I1 Cu1 Cu2 57.07(2)
I6 Cu1 Cu2 146.09(3)
I2 Cu1 Cu2 58.36(2)
I3 Cu1 Cu2 104.39(3)
Cu3 Cu1 Cu2 56.38(2)
I4 Cu2 I1 117.39(3)
I4 Cu2 I7 102.98(3)
I1 Cu2 I7 110.67(3)
I4 Cu2 Cu3 136.70(3)
I1 Cu2 Cu3 105.88(3)
I7 Cu2 Cu3 60.31(2)
I4 Cu2 I2 107.70(3)
I1 Cu2 I2 106.25(3)
I7 Cu2 I2 111.94(2)
Cu3 Cu2 I2 55.56(2)
I4 Cu2 Cu1 149.16(3)
I1 Cu2 Cu1 55.240(19)
I7 Cu2 Cu1 107.48(3)
Cu3 Cu2 Cu1 59.92(3)
I2 Cu2 Cu1 56.00(2)
Cu4 Cu3 I2 177.72(4)
Cu4 Cu3 I5 60.22(3)
I2 Cu3 I5 117.52(3)
Cu4 Cu3 Cu2 119.46(4)
I2 Cu3 Cu2 62.55(2)
I5 Cu3 Cu2 150.55(4)
Cu4 Cu3 I7 63.52(3)
I2 Cu3 I7 117.93(3)
I5 Cu3 I7 102.21(3)
Cu2 Cu3 I7 59.82(2)
Cu4 Cu3 I3 69.38(3)
I2 Cu3 I3 111.32(3)
I5 Cu3 I3 99.13(3)
Cu2 Cu3 I3 108.14(3)
I7 Cu3 I3 106.58(3)
Cu4 Cu3 Cu1 122.32(4)
I2 Cu3 Cu1 59.23(2)
I5 Cu3 Cu1 144.30(4)
Cu2 Cu3 Cu1 63.70(2)
I7 Cu3 Cu1 110.06(3)
I3 Cu3 Cu1 57.67(2)
I8 Cu4 Cu3 164.41(4)
I8 Cu4 I5 133.20(4)
Cu3 Cu4 I5 62.37(3)
I8 Cu4 I7 108.75(4)
Cu3 Cu4 I7 62.42(3)
I5 Cu4 I7 102.89(3)
I8 Cu4 I3 112.43(4)
Cu3 Cu4 I3 59.73(3)
I5 Cu4 I3 94.62(3)
I7 Cu4 I3 99.84(3)
Cu1 I1 Cu2 67.69(2)
Cu3 I2 Cu1 65.68(3)
Cu3 I2 Cu2 61.89(2)
Cu1 I2 Cu2 65.64(2)
Cu1 I3 Cu3 62.07(2)
Cu1 I3 Cu4 109.35(2)
Cu3 I3 Cu4 50.89(2)
Cu4 I5 Cu3 57.41(3)
Cu2 I7 Cu3 59.87(2)
Cu2 I7 Cu4 110.69(3)
Cu3 I7 Cu4 54.06(2)
C6 N1 C10 121.5(5)
C6 N1 H1N 119.2
C10 N1 H1N 119.2
C2 C3 C4 118.8(5)
C2 C3 C13 121.9(5)
C4 C3 C13 119.3(5)
C7 C8 C9 116.9(4)
C7 C8 C11 122.1(4)
C9 C8 C11 121.0(4)
C3 C13 C12 112.5(4)
C3 C13 H13A 109.1
C12 C13 H13A 109.1
C3 C13 H13B 109.1
C12 C13 H13B 109.1
H13A C13 H13B 107.8
C23 N4 C19 121.6(5)
C23 N4 H4N 119.2
C19 N4 H4N 119.2
C20 C21 C22 117.6(5)
C20 C21 C26 120.6(5)
C22 C21 C26 121.7(5)
C6 C7 C8 121.0(5)
C6 C7 H7 119.5
C8 C7 H7 119.5
C24 C25 C26 110.4(4)
C24 C25 H25A 109.6
C26 C25 H25A 109.6
C24 C25 H25B 109.6
C26 C25 H25B 109.6
H25A C25 H25B 108.1
C11 C12 C13 114.8(4)
C11 C12 H12A 108.6
C13 C12 H12A 108.6
C11 C12 H12B 108.6
C13 C12 H12B 108.6
H12A C12 H12B 107.5
C10 C9 C8 120.6(5)
C10 C9 H9 119.7
C8 C9 H9 119.7
C15 C16 C17 118.7(5)
C15 C16 C24 120.7(5)
C17 C16 C24 120.6(4)
N1 C10 C9 119.9(5)
N1 C10 H10 120.1
C9 C10 H10 120.1
C8 C11 C12 113.1(4)
C8 C11 H11A 109.0
C12 C11 H11A 109.0
C8 C11 H11B 109.0
C12 C11 H11B 109.0
H11A C11 H11B 107.8
C21 C26 C25 112.9(4)
C21 C26 H26A 109.0
C25 C26 H26A 109.0
C21 C26 H26B 109.0
C25 C26 H26B 109.0
H26A C26 H26B 107.8
C23 C22 C21 119.9(5)
C23 C22 H22 120.0
C21 C22 H22 120.0
C18 C17 C16 119.3(5)
C18 C17 H17 120.4
C16 C17 H17 120.4
C5 C4 C3 121.1(7)
C5 C4 H4 119.4
C3 C4 H4 119.4
N1 C6 C7 120.0(5)
N1 C6 H6 120.0
C7 C6 H6 120.0
C16 C24 C25 113.7(4)
C16 C24 H24A 108.8
C25 C24 H24A 108.8
C16 C24 H24B 108.8
C25 C24 H24B 108.8
H24A C24 H24B 107.7
C19 C20 C21 120.1(5)
C19 C20 H20 120.0
C21 C20 H20 120.0
N4 C23 C22 120.6(6)
N4 C23 H23 119.7
C22 C23 H23 119.7
C14 N3 C18 122.3(5)
C14 N3 H3 118.9
C18 N3 H3 118.9
C5 N2 C1 123.5(6)
C5 N2 H2N 118.2
C1 N2 H2N 118.2
C14 C15 C16 119.6(6)
C14 C15 H15 120.2
C16 C15 H15 120.2
N3 C18 C17 119.9(6)
N3 C18 H18 120.0
C17 C18 H18 120.0
C3 C2 C1 118.8(7)
C3 C2 H2 120.6
C1 C2 H2 120.6
N4 C19 C20 120.2(6)
N4 C19 H19 119.9
C20 C19 H19 119.9
N2 C5 C4 118.4(8)
N2 C5 H5 120.8
C4 C5 H5 120.8
N3 C14 C15 120.2(6)
N3 C14 H14 119.9
C15 C14 H14 119.9
N2 C1 C2 119.3(7)
N2 C1 H1 120.3
C2 C1 H1 120.3
H1A O1 H1B 104.05(17)

loop_
_geom_bond_atom_site_label_1
_geom_bond_atom_site_label_2
_geom_bond_distance
Cu1 I1 2.6180(7)
Cu1 I6 2.6564(8)
Cu1 I2 2.6828(7)
Cu1 I3 2.7213(8)
Cu1 Cu3 2.8454(10)
Cu1 Cu2 2.9480(10)
Cu2 I4 2.6062(7)
Cu2 I1 2.6747(8)
Cu2 I7 2.7370(8)
Cu2 Cu3 2.7382(10)
Cu2 I2 2.7551(8)
Cu3 Cu4 2.5121(10)
Cu3 I2 2.5603(7)
Cu3 I5 2.6416(8)
Cu3 I7 2.7503(9)
Cu3 I3 2.7961(10)
Cu4 I8 2.5104(8)
Cu4 I5 2.5877(9)
Cu4 I7 2.7773(10)
Cu4 I3 3.0300(12)
N1 C6 1.328(7)
N1 C10 1.341(7)
N1 H1N 0.8600
C3 C2 1.378(8)
C3 C4 1.387(8)
C3 C13 1.506(6)
C8 C7 1.377(6)
C8 C9 1.395(7)
C8 C11 1.491(7)
C13 C12 1.537(6)
C13 H13A 0.9700
C13 H13B 0.9700
N4 C23 1.328(9)
N4 C19 1.341(9)
N4 H4N 0.8600
C21 C20 1.394(7)
C21 C22 1.394(7)
C21 C26 1.478(7)
C7 C6 1.368(7)
C7 H7 0.9300
C25 C24 1.518(6)
C25 C26 1.535(6)
C25 H25A 0.9700
C25 H25B 0.9700
C12 C11 1.514(7)
C12 H12A 0.9700
C12 H12B 0.9700
C9 C10 1.365(8)
C9 H9 0.9300
C16 C15 1.374(7)
C16 C17 1.386(7)
C16 C24 1.501(6)
C10 H10 0.9300
C11 H11A 0.9700
C11 H11B 0.9700
C26 H26A 0.9700
C26 H26B 0.9700
C22 C23 1.367(8)
C22 H22 0.9300
C17 C18 1.361(8)
C17 H17 0.9300
C4 C5 1.358(9)
C4 H4 0.9300
C6 H6 0.9300
C24 H24A 0.9700
C24 H24B 0.9700
C20 C19 1.366(9)
C20 H20 0.9300
C23 H23 0.9300
N3 C14 1.319(10)
N3 C18 1.327(9)
N3 H3 0.8600
N2 C5 1.333(13)
N2 C1 1.334(13)
N2 H2N 0.8600
C15 C14 1.358(9)
C15 H15 0.9300
C18 H18 0.9300
C2 C1 1.390(11)
C2 H2 0.9300
C19 H19 0.9300
C5 H5 0.9300
C14 H14 0.9300
C1 H1 0.9300
O1 H1A 0.8500(10)
O1 H1B 0.8500(10)
